data_4308722
loop_
_publ_author_name
'Natasza Sprutta'
'Sankar Prasad Rath'
'Marilyn M. Olmstead'
'Alan L. Balch'

_publ_section_title
;
Metal Complexes of meso-Amino-octaethylporphyrin and the Oxidation of
NiII(meso-amino-octaethylporphyrin)
;
_journal_name_full 'Inorganic Chemistry'
_journal_page_first 1452
_journal_page_last 1459
_journal_paper_doi 10.1021/ic0486623
_journal_volume 44
_journal_year 2005
_chemical_formula_moiety 'C36 H47 N5'
_chemical_formula_sum 'C36 H47 N5'
_chemical_formula_weight 549.79
_chemical_name_common OEP-NH2
_chemical_name_systematic
; 
 ? 
;
_space_group_IT_number 14
_symmetry_cell_setting monoclinic
_symmetry_space_group_name_Hall '-P 2ybc'
_symmetry_space_group_name_H-M 'P 1 21/c 1'
_atom_sites_solution_hydrogens geom
_atom_sites_solution_primary direct
_atom_sites_solution_secondary difmap
_audit_creation_method SHELXL-97
_cell_angle_alpha 90.00
_cell_angle_beta 94.243(9)
_cell_angle_gamma 90.00
_cell_formula_units_Z 4
_cell_length_a 20.321(9)
_cell_length_b 15.106(7)
_cell_length_c 9.863(5)
_cell_measurement_reflns_used 1019
_cell_measurement_temperature 90(2)
_cell_measurement_theta_max 25.8
_cell_measurement_theta_min 2.7
_cell_volume 3019(2)
_computing_cell_refinement 'SAINT 6.22 (Bruker, 2002)'
_computing_data_collection 'SMART 5.054 (Bruker, 2002)'
_computing_data_reduction 'SAINT 6.22 (Bruker, 2002)'
_computing_molecular_graphics 'SHELXL 5.1, XP (Sheldrick, 1994)'
_computing_publication_material 'SHELXL-97 (Sheldrick, 1990)'
_computing_structure_refinement 'SHELXL-97 (Sheldrick, 1997)'
_computing_structure_solution 'SHELXS-97 (Sheldrick, 1990)'
_diffrn_ambient_temperature 90(2)
_diffrn_detector_area_resol_mean 8.3
_diffrn_measured_fraction_theta_full 0.999
_diffrn_measured_fraction_theta_max 0.999
_diffrn_measurement_device_type 'BRUKER SMART 1000'
_diffrn_measurement_method \w
_diffrn_radiation_monochromator graphite
_diffrn_radiation_source 'fine-focus sealed tube'
_diffrn_radiation_type MoK\a
_diffrn_radiation_wavelength 0.71073
_diffrn_reflns_av_R_equivalents 0.0288
_diffrn_reflns_av_sigmaI/netI 0.0314
_diffrn_reflns_limit_h_max 24
_diffrn_reflns_limit_h_min -24
_diffrn_reflns_limit_k_max 18
_diffrn_reflns_limit_k_min -18
_diffrn_reflns_limit_l_max 11
_diffrn_reflns_limit_l_min -11
_diffrn_reflns_number 28877
_diffrn_reflns_theta_full 25.50
_diffrn_reflns_theta_max 25.50
_diffrn_reflns_theta_min 1.00
_diffrn_standards_number 0
_exptl_absorpt_coefficient_mu 0.072
_exptl_absorpt_correction_T_max 0.9957
_exptl_absorpt_correction_T_min 0.9879
_exptl_absorpt_correction_type multi-scan
_exptl_absorpt_process_details 'SADABS 2.03 (Sheldrick, 2002)'
_exptl_crystal_colour black
_exptl_crystal_density_diffrn 1.209
_exptl_crystal_density_method 'not measured'
_exptl_crystal_description plate
_exptl_crystal_F_000 1192
_exptl_crystal_size_max 0.17
_exptl_crystal_size_mid 0.10
_exptl_crystal_size_min 0.06
_refine_diff_density_max 0.816
_refine_diff_density_min -0.416
_refine_diff_density_rms 0.070
_refine_ls_extinction_coef 0.0009(5)
_refine_ls_extinction_expression Fc^*^=kFc[1+0.001xFc^2^\l^3^/sin(2\q)]^-1/4^
_refine_ls_extinction_method SHELXL
_refine_ls_goodness_of_fit_ref 1.077
_refine_ls_hydrogen_treatment constr
_refine_ls_matrix_type full
_refine_ls_number_parameters 389
_refine_ls_number_reflns 5612
_refine_ls_number_restraints 0
_refine_ls_restrained_S_all 1.077
_refine_ls_R_factor_all 0.0980
_refine_ls_R_factor_gt 0.0813
_refine_ls_shift/su_max 0.000
_refine_ls_shift/su_mean 0.000
_refine_ls_structure_factor_coef Fsqd
_refine_ls_weighting_details 'calc w=1/[\s^2^(Fo^2^)+(0.0717P)^2^+6.4232P] where P=(Fo^2^+2Fc^2^)/3'
_refine_ls_weighting_scheme calc
_refine_ls_wR_factor_gt 0.1970
_refine_ls_wR_factor_ref 0.2071
_reflns_number_gt 4534
_reflns_number_total 5612
_reflns_threshold_expression I>2\s(I)
_cod_data_source_file ic0486623si20050112_113330_1.cif
_cod_data_source_block sr28
_cod_depositor_comments
;
The following automatic conversions were performed:
'_symmetry_cell_setting' value 'Monoclinic' changed to 'monoclinic'
according to '/home/saulius/struct/CIF-dictionaries/cif_core.dic'
dictionary named 'cif_core.dic' version 2.4.1 from 2010-06-29.

Automatic conversion script
Id: cif_fix_enum 1527 2010-12-29 10:47:43Z saulius 
;
_cod_original_cell_volume 3020(2)
_cod_original_sg_symbol_H-M 'P 21/c'
_cod_database_code 4308722

loop_
_symmetry_equiv_pos_as_xyz
'x, y, z'
'-x, y+1/2, -z+1/2'
'-x, -y, -z'
'x, -y-1/2, z-1/2'

loop_
_atom_site_label
_atom_site_type_symbol
_atom_site_fract_x
_atom_site_fract_y
_atom_site_fract_z
_atom_site_U_iso_or_equiv
_atom_site_adp_type
_atom_site_occupancy
_atom_site_symmetry_multiplicity
_atom_site_calc_flag
_atom_site_refinement_flags
_atom_site_disorder_assembly
_atom_site_disorder_group
N1 N 0.18047(12) 0.62344(17) 0.1286(3) 0.0219(6) Uani 1 1 d . . .
N2 N 0.27900(12) 0.73734(16) 0.0332(3) 0.0213(6) Uani 1 1 d . . .
H2A H 0.2660 0.6792 0.0303 0.050 Uiso 1 1 d . A 1
N3 N 0.33715(12) 0.57986(16) -0.0936(3) 0.0200(5) Uani 1 1 d . . .
N4 N 0.23951(12) 0.46402(16) 0.0012(3) 0.0212(6) Uani 1 1 d . . .
H4A H 0.2532 0.5232 0.0256 0.050 Uiso 1 1 d . B 2
N5 N 0.18615(15) 0.84677(19) 0.2898(3) 0.0322(7) Uani 1 1 d . . .
H5A H 0.1659 0.8247 0.3843 0.050 Uiso 1 1 d . C 3
H5B H 0.2284 0.8855 0.3374 0.050 Uiso 1 1 d . D 4
C1 C 0.13638(15) 0.5597(2) 0.1582(4) 0.0282(7) Uani 1 1 d . E .
C2 C 0.08923(16) 0.5933(2) 0.2495(4) 0.0289(7) Uani 1 1 d . . .
C3 C 0.10715(15) 0.6787(2) 0.2804(3) 0.0257(7) Uani 1 1 d . . .
C4 C 0.16417(14) 0.6966(2) 0.2015(3) 0.0222(7) Uani 1 1 d . . .
C5 C 0.19846(15) 0.7780(2) 0.1984(3) 0.0237(7) Uani 1 1 d . . .
C6 C 0.24633(14) 0.7993(2) 0.1048(3) 0.0207(6) Uani 1 1 d . . .
C7 C 0.27052(14) 0.8841(2) 0.0695(3) 0.0209(6) Uani 1 1 d . . .
C8 C 0.31908(14) 0.87055(19) -0.0200(3) 0.0202(6) Uani 1 1 d . . .
C9 C 0.32386(14) 0.77767(19) -0.0431(3) 0.0205(6) Uani 1 1 d . . .
C10 C 0.36726(15) 0.7347(2) -0.1259(3) 0.0250(7) Uani 1 1 d . . .
H10A H 0.3950 0.7723 -0.1738 0.030 Uiso 1 1 calc R . .
C11 C 0.37503(15) 0.6447(2) -0.1470(3) 0.0227(7) Uani 1 1 d . . .
C12 C 0.42621(15) 0.6056(2) -0.2256(3) 0.0255(7) Uani 1 1 d . . .
C13 C 0.42037(15) 0.5169(2) -0.2132(3) 0.0250(7) Uani 1 1 d . . .
C14 C 0.36343(15) 0.5018(2) -0.1332(3) 0.0218(6) Uani 1 1 d . . .
C15 C 0.33709(15) 0.4182(2) -0.1108(3) 0.0226(7) Uani 1 1 d . . .
H15A H 0.3614 0.3686 -0.1388 0.027 Uiso 1 1 calc R . .
C16 C 0.27889(14) 0.40120(19) -0.0516(3) 0.0216(6) Uani 1 1 d . . .
C17 C 0.24688(17) 0.3169(2) -0.0374(4) 0.0360(9) Uani 1 1 d . E .
C18 C 0.1902(2) 0.3320(3) 0.0261(6) 0.0627(16) Uani 1 1 d . . .
C19 C 0.18539(16) 0.4258(2) 0.0522(4) 0.0346(9) Uani 1 1 d . E .
C20 C 0.13826(17) 0.4704(2) 0.1195(4) 0.0388(9) Uani 1 1 d . . .
H20A H 0.1019 0.4356 0.1431 0.047 Uiso 1 1 calc R E .
C21 C 0.03189(17) 0.5428(2) 0.2997(4) 0.0368(9) Uani 1 1 d . . .
H21A H 0.0211 0.5671 0.3886 0.044 Uiso 1 1 calc R . .
H21B H 0.0446 0.4799 0.3133 0.044 Uiso 1 1 calc R . .
C22 C -0.02901(19) 0.5481(3) 0.1999(5) 0.0541(12) Uani 1 1 d . . .
H22A H -0.0651 0.5145 0.2358 0.081 Uiso 1 1 calc R . .
H22B H -0.0187 0.5231 0.1123 0.081 Uiso 1 1 calc R . .
H22C H -0.0423 0.6101 0.1876 0.081 Uiso 1 1 calc R . .
C23 C 0.07129(18) 0.7395(2) 0.3712(4) 0.0353(8) Uani 1 1 d . . .
H23A H 0.1038 0.7692 0.4355 0.042 Uiso 1 1 calc R . .
H23B H 0.0416 0.7039 0.4250 0.042 Uiso 1 1 calc R . .
C24 C 0.03081(19) 0.8093(2) 0.2907(5) 0.0434(10) Uani 1 1 d . . .
H24A H 0.0080 0.8467 0.3535 0.065 Uiso 1 1 calc R . .
H24B H -0.0017 0.7801 0.2274 0.065 Uiso 1 1 calc R . .
H24C H 0.0601 0.8459 0.2396 0.065 Uiso 1 1 calc R . .
C25 C 0.24500(16) 0.9747(2) 0.1045(4) 0.0288(7) Uani 1 1 d . . .
H25A H 0.2757 1.0204 0.0745 0.035 Uiso 1 1 calc R . .
H25B H 0.2439 0.9796 0.2044 0.035 Uiso 1 1 calc R . .
C26 C 0.17632(17) 0.9921(2) 0.0380(4) 0.0339(8) Uani 1 1 d . . .
H26A H 0.1618 1.0514 0.0632 0.051 Uiso 1 1 calc R . .
H26B H 0.1456 0.9479 0.0691 0.051 Uiso 1 1 calc R . .
H26C H 0.1773 0.9884 -0.0610 0.051 Uiso 1 1 calc R . .
C27 C 0.36049(15) 0.94017(19) -0.0825(3) 0.0217(6) Uani 1 1 d . . .
H27A H 0.4031 0.9134 -0.1032 0.026 Uiso 1 1 calc R . .
H27B H 0.3701 0.9879 -0.0151 0.026 Uiso 1 1 calc R . .
C28 C 0.32807(18) 0.9807(2) -0.2121(4) 0.0341(8) Uani 1 1 d . . .
H28A H 0.3579 1.0244 -0.2480 0.051 Uiso 1 1 calc R . .
H28B H 0.2868 1.0098 -0.1919 0.051 Uiso 1 1 calc R . .
H28C H 0.3186 0.9341 -0.2798 0.051 Uiso 1 1 calc R . .
C29 C 0.47575(17) 0.6559(2) -0.3024(4) 0.0325(8) Uani 1 1 d . . .
H29A H 0.4535 0.7070 -0.3488 0.039 Uiso 1 1 calc R . .
H29B H 0.4922 0.6168 -0.3731 0.039 Uiso 1 1 calc R . .
C30 C 0.53378(17) 0.6890(2) -0.2116(4) 0.0348(8) Uani 1 1 d . . .
H30A H 0.5641 0.7214 -0.2665 0.052 Uiso 1 1 calc R . .
H30B H 0.5569 0.6386 -0.1674 0.052 Uiso 1 1 calc R . .
H30C H 0.5180 0.7285 -0.1423 0.052 Uiso 1 1 calc R . .
C31 C 0.46401(16) 0.4455(2) -0.2618(4) 0.0298(8) Uani 1 1 d . . .
H31A H 0.4886 0.4687 -0.3372 0.036 Uiso 1 1 calc R . .
H31B H 0.4363 0.3956 -0.2976 0.036 Uiso 1 1 calc R . .
C32 C 0.51260(18) 0.4119(2) -0.1500(4) 0.0340(8) Uani 1 1 d . . .
H32A H 0.5403 0.3658 -0.1864 0.051 Uiso 1 1 calc R . .
H32B H 0.4885 0.3872 -0.0763 0.051 Uiso 1 1 calc R . .
H32C H 0.5405 0.4609 -0.1150 0.051 Uiso 1 1 calc R . .
C33 C 0.27394(17) 0.2300(2) -0.0835(4) 0.0392(9) Uani 1 1 d . . .
H33A H 0.2385 0.1849 -0.0869 0.047 Uiso 1 1 calc R E .
H33B H 0.2885 0.2368 -0.1765 0.047 Uiso 1 1 calc R . .
C34 C 0.3310(2) 0.1984(2) 0.0094(4) 0.0431(10) Uani 1 1 d . E .
H34A H 0.3472 0.1420 -0.0242 0.065 Uiso 1 1 calc R . .
H34B H 0.3166 0.1902 0.1012 0.065 Uiso 1 1 calc R . .
H34C H 0.3665 0.2424 0.0119 0.065 Uiso 1 1 calc R . .
C35 C 0.1518(3) 0.2579(5) 0.1133(10) 0.0241(15) Uani 0.50 1 d P E 4
H35A H 0.1822 0.2101 0.1468 0.029 Uiso 0.50 1 calc PR E 4
H35B H 0.1317 0.2853 0.1915 0.029 Uiso 0.50 1 calc PR E 4
C36 C 0.0992(3) 0.2228(5) 0.0093(8) 0.0324(16) Uani 0.50 1 d P E 4
H36A H 0.0654 0.1912 0.0562 0.049 Uiso 0.50 1 calc PR E 4
H36B H 0.1194 0.1823 -0.0531 0.049 Uiso 0.50 1 calc PR E 4
H36C H 0.0787 0.2724 -0.0422 0.049 Uiso 0.50 1 calc PR E 4
C35A C 0.1320(4) 0.2701(4) 0.0256(10) 0.0264(15) Uani 0.50 1 d P E 5
H35C H 0.1327 0.2265 -0.0492 0.032 Uiso 0.50 1 calc PR E 5
H35D H 0.0898 0.3031 0.0166 0.032 Uiso 0.50 1 calc PR E 5
C36A C 0.1422(5) 0.2248(7) 0.1652(10) 0.052(3) Uani 0.50 1 d P E 5
H36D H 0.1055 0.1841 0.1771 0.078 Uiso 0.50 1 calc PR E 5
H36E H 0.1438 0.2698 0.2370 0.078 Uiso 0.50 1 calc PR E 5
H36F H 0.1838 0.1917 0.1705 0.078 Uiso 0.50 1 calc PR E 5

loop_
_atom_site_aniso_label
_atom_site_aniso_U_11
_atom_site_aniso_U_22
_atom_site_aniso_U_33
_atom_site_aniso_U_23
_atom_site_aniso_U_13
_atom_site_aniso_U_12
N1 0.0172(12) 0.0218(13) 0.0269(14) 0.0010(11) 0.0030(10) 0.0017(10)
N2 0.0207(12) 0.0154(13) 0.0281(14) 0.0027(10) 0.0047(10) -0.0017(10)
N3 0.0201(12) 0.0133(12) 0.0271(14) 0.0019(10) 0.0049(10) 0.0018(10)
N4 0.0187(12) 0.0154(12) 0.0296(14) -0.0052(10) 0.0026(10) 0.0002(10)
N5 0.0411(17) 0.0246(15) 0.0320(16) -0.0050(12) 0.0104(13) -0.0028(12)
C1 0.0202(15) 0.0244(17) 0.0409(19) -0.0043(14) 0.0087(14) 0.0029(13)
C2 0.0250(16) 0.0220(17) 0.041(2) -0.0031(14) 0.0118(14) 0.0002(13)
C3 0.0236(15) 0.0217(16) 0.0327(18) 0.0010(13) 0.0073(13) 0.0005(13)
C4 0.0192(14) 0.0209(16) 0.0269(16) 0.0023(12) 0.0039(12) 0.0008(12)
C5 0.0220(15) 0.0215(16) 0.0280(17) 0.0037(13) 0.0041(13) 0.0049(12)
C6 0.0209(15) 0.0194(15) 0.0219(15) 0.0017(12) 0.0020(12) -0.0003(11)
C7 0.0206(14) 0.0203(15) 0.0213(15) -0.0007(12) -0.0013(12) -0.0024(12)
C8 0.0195(14) 0.0167(15) 0.0239(15) 0.0025(12) -0.0008(12) -0.0005(11)
C9 0.0188(14) 0.0162(14) 0.0267(16) 0.0042(12) 0.0027(12) 0.0003(11)
C10 0.0215(15) 0.0167(15) 0.0378(19) 0.0046(13) 0.0096(13) -0.0002(12)
C11 0.0208(15) 0.0184(15) 0.0294(17) 0.0024(13) 0.0061(13) 0.0013(12)
C12 0.0247(16) 0.0211(16) 0.0314(17) -0.0005(13) 0.0079(13) 0.0007(12)
C13 0.0239(16) 0.0220(16) 0.0299(17) -0.0005(13) 0.0082(13) 0.0008(12)
C14 0.0210(15) 0.0188(15) 0.0258(16) -0.0007(12) 0.0037(12) 0.0017(12)
C15 0.0234(15) 0.0158(15) 0.0291(16) -0.0042(12) 0.0056(13) 0.0032(12)
C16 0.0201(14) 0.0158(15) 0.0288(16) -0.0038(12) 0.0015(12) 0.0018(12)
C17 0.0266(17) 0.0191(17) 0.064(3) -0.0093(16) 0.0158(17) -0.0016(13)
C18 0.040(2) 0.0200(19) 0.134(5) -0.025(2) 0.050(3) -0.0125(16)
C19 0.0234(16) 0.0211(17) 0.061(2) -0.0128(16) 0.0152(16) -0.0047(13)
C20 0.0228(17) 0.0236(18) 0.072(3) -0.0121(18) 0.0184(17) -0.0064(14)
C21 0.0335(19) 0.0220(17) 0.057(2) -0.0026(16) 0.0184(17) -0.0010(14)
C22 0.031(2) 0.038(2) 0.094(4) 0.016(2) 0.009(2) 0.0009(17)
C23 0.040(2) 0.0239(18) 0.043(2) -0.0021(15) 0.0112(17) -0.0057(15)
C24 0.036(2) 0.029(2) 0.068(3) -0.0018(18) 0.0174(19) 0.0017(16)
C25 0.0314(17) 0.0215(16) 0.0340(18) -0.0062(14) 0.0058(14) -0.0004(13)
C26 0.0375(19) 0.0228(17) 0.042(2) 0.0013(15) 0.0055(16) 0.0112(14)
C27 0.0226(15) 0.0160(14) 0.0269(16) 0.0017(12) 0.0034(12) -0.0046(12)
C28 0.0354(19) 0.034(2) 0.0324(19) 0.0128(15) 0.0009(15) -0.0051(15)
C29 0.0329(18) 0.0289(18) 0.037(2) 0.0047(15) 0.0113(15) 0.0001(14)
C30 0.0323(18) 0.0316(19) 0.042(2) 0.0021(16) 0.0086(16) -0.0008(15)
C31 0.0270(17) 0.0203(16) 0.044(2) -0.0022(14) 0.0148(15) 0.0025(13)
C32 0.0374(19) 0.0240(17) 0.041(2) -0.0014(15) 0.0073(16) 0.0046(15)
C33 0.0290(18) 0.0251(18) 0.065(3) -0.0093(17) 0.0151(17) -0.0054(14)
C34 0.059(3) 0.0233(19) 0.048(2) -0.0003(16) 0.009(2) 0.0005(17)
C35 0.024(4) 0.017(4) 0.031(5) -0.009(3) -0.004(4) 0.006(3)
C36 0.029(4) 0.023(4) 0.045(4) 0.001(3) -0.001(3) -0.002(3)
C35A 0.020(3) 0.016(3) 0.044(5) -0.012(3) 0.009(3) -0.007(3)
C36A 0.081(7) 0.037(5) 0.042(6) 0.000(4) 0.029(5) -0.031(5)

loop_
_atom_type_symbol
_atom_type_description
_atom_type_scat_dispersion_real
_atom_type_scat_dispersion_imag
_atom_type_scat_source
C C 0.0033 0.0016 'International Tables Vol C Tables 4.2.6.8 and 6.1.1.4'
H H 0.0000 0.0000 'International Tables Vol C Tables 4.2.6.8 and 6.1.1.4'
N N 0.0061 0.0033 'International Tables Vol C Tables 4.2.6.8 and 6.1.1.4'

loop_
_geom_angle_atom_site_label_1
_geom_angle_atom_site_label_2
_geom_angle_atom_site_label_3
_geom_angle
_geom_angle_site_symmetry_1
_geom_angle_site_symmetry_3
_geom_angle_publ_flag
C1 N1 C4 105.6(2) . . ?
C9 N2 C6 110.3(2) . . ?
C14 N3 C11 105.3(2) . . ?
C16 N4 C19 110.8(3) . . ?
N1 C1 C20 126.2(3) . . ?
N1 C1 C2 111.1(3) . . ?
C20 C1 C2 122.5(3) . . ?
C3 C2 C1 106.9(3) . . ?
C3 C2 C21 127.2(3) . . ?
C1 C2 C21 125.9(3) . . ?
C2 C3 C4 105.3(3) . . ?
C2 C3 C23 125.0(3) . . ?
C4 C3 C23 129.7(3) . . ?
N1 C4 C5 123.4(3) . . ?
N1 C4 C3 111.1(3) . . ?
C5 C4 C3 125.5(3) . . ?
N5 C5 C4 121.1(3) . . ?
N5 C5 C6 114.2(3) . . ?
C4 C5 C6 124.8(3) . . ?
N2 C6 C7 107.4(3) . . ?
N2 C6 C5 123.9(3) . . ?
C7 C6 C5 128.7(3) . . ?
C8 C7 C6 107.3(3) . . ?
C8 C7 C25 123.4(3) . . ?
C6 C7 C25 128.9(3) . . ?
C7 C8 C9 107.9(3) . . ?
C7 C8 C27 127.0(3) . . ?
C9 C8 C27 125.1(3) . . ?
N2 C9 C10 125.9(3) . . ?
N2 C9 C8 107.1(3) . . ?
C10 C9 C8 127.0(3) . . ?
C11 C10 C9 128.7(3) . . ?
N3 C11 C10 124.6(3) . . ?
N3 C11 C12 110.8(3) . . ?
C10 C11 C12 124.6(3) . . ?
C13 C12 C11 106.3(3) . . ?
C13 C12 C29 127.6(3) . . ?
C11 C12 C29 126.0(3) . . ?
C12 C13 C14 106.3(3) . . ?
C12 C13 C31 128.8(3) . . ?
C14 C13 C31 124.8(3) . . ?
N3 C14 C15 125.0(3) . . ?
N3 C14 C13 111.2(3) . . ?
C15 C14 C13 123.6(3) . . ?
C16 C15 C14 125.9(3) . . ?
N4 C16 C15 125.1(3) . . ?
N4 C16 C17 107.1(3) . . ?
C15 C16 C17 127.8(3) . . ?
C18 C17 C16 107.4(3) . . ?
C18 C17 C33 128.4(3) . . ?
C16 C17 C33 124.3(3) . . ?
C17 C18 C19 108.3(3) . . ?
C17 C18 C35A 125.5(4) . . ?
C19 C18 C35A 123.0(4) . . ?
C17 C18 C35 125.0(4) . . ?
C19 C18 C35 122.3(4) . . ?
C35A C18 C35 34.5(4) . . ?
N4 C19 C20 125.1(3) . . ?
N4 C19 C18 106.3(3) . . ?
C20 C19 C18 128.5(3) . . ?
C19 C20 C1 129.3(3) . . ?
C2 C21 C22 111.8(3) . . ?
C3 C23 C24 112.2(3) . . ?
C7 C25 C26 112.2(3) . . ?
C8 C27 C28 113.9(3) . . ?
C12 C29 C30 112.9(3) . . ?
C13 C31 C32 112.2(3) . . ?
C34 C33 C17 112.0(3) . . ?
C36 C35 C18 102.8(7) . . ?
C18 C35A C36A 102.7(7) . . ?

loop_
_geom_bond_atom_site_label_1
_geom_bond_atom_site_label_2
_geom_bond_distance
_geom_bond_site_symmetry_2
_geom_bond_publ_flag
N1 C1 1.362(4) . ?
N1 C4 1.372(4) . ?
N2 C9 1.368(4) . ?
N2 C6 1.373(4) . ?
N3 C14 1.364(4) . ?
N3 C11 1.375(4) . ?
N4 C16 1.369(4) . ?
N4 C19 1.370(4) . ?
N5 C5 1.410(4) . ?
C1 C20 1.403(5) . ?
C1 C2 1.454(4) . ?
C2 C3 1.368(5) . ?
C2 C21 1.507(5) . ?
C3 C4 1.468(4) . ?
C3 C23 1.508(5) . ?
C4 C5 1.415(4) . ?
C5 C6 1.427(4) . ?
C6 C7 1.424(4) . ?
C7 C8 1.387(4) . ?
C7 C25 1.512(4) . ?
C8 C9 1.426(4) . ?
C8 C27 1.507(4) . ?
C9 C10 1.405(4) . ?
C10 C11 1.386(4) . ?
C11 C12 1.466(4) . ?
C12 C13 1.352(5) . ?
C12 C29 1.509(4) . ?
C13 C14 1.466(4) . ?
C13 C31 1.498(4) . ?
C14 C15 1.395(4) . ?
C15 C16 1.382(4) . ?
C16 C17 1.441(4) . ?
C17 C18 1.370(5) . ?
C17 C33 1.507(5) . ?
C18 C19 1.445(5) . ?
C18 C35A 1.507(7) . ?
C18 C35 1.644(10) . ?
C19 C20 1.381(5) . ?
C21 C22 1.525(6) . ?
C23 C24 1.524(5) . ?
C25 C26 1.520(5) . ?
C27 C28 1.523(4) . ?
C29 C30 1.512(5) . ?
C31 C32 1.512(5) . ?
C33 C34 1.502(6) . ?
C35 C36 1.521(10) . ?
C35A C36A 1.538(12) . ?
